data_7025858
loop_
_publ_author_name
'Mansell, Stephen M.'
'Norman, Nicholas C.'
'Russell, Christopher A.'

_publ_section_title
;
 Boron--nitrogen analogues of the fluorenyl anion
;
_journal_issue 21
_journal_name_full 'Dalton Transactions'
_journal_page_first 5084
_journal_paper_doi 10.1039/c0dt00028k
_journal_volume 39
_journal_year 2010
_chemical_formula_moiety 'C10 H8 B Cl N2'
_chemical_formula_sum 'C10 H8 B Cl N2'
_chemical_formula_weight 202.44
_chemical_name_systematic
;
?
;
_space_group_IT_number 14
_symmetry_cell_setting monoclinic
_symmetry_space_group_name_Hall '-P 2ybc'
_symmetry_space_group_name_H-M 'P 1 21/c 1'
_atom_sites_solution_hydrogens geom
_atom_sites_solution_primary direct
_atom_sites_solution_secondary difmap
_audit_creation_method SHELXL-97
_cell_angle_alpha 90.00
_cell_angle_beta 90.269(2)
_cell_angle_gamma 90.00
_cell_formula_units_Z 4
_cell_length_a 3.84030(10)
_cell_length_b 14.0971(4)
_cell_length_c 16.9200(5)
_cell_measurement_reflns_used 5558
_cell_measurement_temperature 100(2)
_cell_measurement_theta_max 28.3015
_cell_measurement_theta_min 2.808
_cell_volume 915.99(4)
_computing_cell_refinement 'APEX-II and SAINT (Bruker, 2001)'
_computing_data_collection 'APEX-II (Bruker, 2004)'
_computing_data_reduction 'SAINT v7.51A (BRUKER)'
_computing_molecular_graphics SHELXTL
_computing_publication_material SHELXTL
_computing_structure_refinement 'SHELXL-97 (Sheldrick, 1997)'
_computing_structure_solution 'SHELXS-97 (Sheldrick, 1990)'
_diffrn_ambient_temperature 100(2)
_diffrn_detector_area_resol_mean '4096x4096pixels / 62x62mm'
_diffrn_measured_fraction_theta_full 0.998
_diffrn_measured_fraction_theta_max 0.998
_diffrn_measurement_device_type 'Bruker Kappa-APEX-II area-detector'
_diffrn_measurement_method '\f and \w scans'
_diffrn_radiation_monochromator graphite
_diffrn_radiation_source 'fine-focus sealed tube'
_diffrn_radiation_type MoK\a
_diffrn_radiation_wavelength 0.71073
_diffrn_reflns_av_R_equivalents 0.0360
_diffrn_reflns_av_sigmaI/netI 0.0234
_diffrn_reflns_limit_h_max 4
_diffrn_reflns_limit_h_min -4
_diffrn_reflns_limit_k_max 18
_diffrn_reflns_limit_k_min -18
_diffrn_reflns_limit_l_max 21
_diffrn_reflns_limit_l_min -21
_diffrn_reflns_number 14435
_diffrn_reflns_theta_full 27.48
_diffrn_reflns_theta_max 27.48
_diffrn_reflns_theta_min 1.88
_exptl_absorpt_coefficient_mu 0.368
_exptl_absorpt_correction_T_max 0.7457
_exptl_absorpt_correction_T_min 0.6264
_exptl_absorpt_correction_type multi-scan
_exptl_absorpt_process_details 'SADABS-2008/1 - Bruker AXS'
_exptl_crystal_colour Orange
_exptl_crystal_density_diffrn 1.468
_exptl_crystal_density_method 'not measured'
_exptl_crystal_description Needle
_exptl_crystal_F_000 416
_exptl_crystal_size_max 0.50
_exptl_crystal_size_mid 0.20
_exptl_crystal_size_min 0.02
_refine_diff_density_max 0.302
_refine_diff_density_min -0.207
_refine_diff_density_rms 0.048
_refine_ls_extinction_method none
_refine_ls_goodness_of_fit_ref 1.070
_refine_ls_hydrogen_treatment constr
_refine_ls_matrix_type full
_refine_ls_number_parameters 127
_refine_ls_number_reflns 2072
_refine_ls_number_restraints 0
_refine_ls_restrained_S_all 1.070
_refine_ls_R_factor_all 0.0368
_refine_ls_R_factor_gt 0.0298
_refine_ls_shift/su_max 0.001
_refine_ls_shift/su_mean 0.000
_refine_ls_structure_factor_coef Fsqd
_refine_ls_weighting_details 'calc w=1/[\s^2^(Fo^2^)+(0.0307P)^2^+0.4906P] where P=(Fo^2^+2Fc^2^)/3'
_refine_ls_weighting_scheme calc
_refine_ls_wR_factor_gt 0.0722
_refine_ls_wR_factor_ref 0.0761
_reflns_number_gt 1799
_reflns_number_total 2072
_reflns_threshold_expression >2sigma(I)
_cod_data_source_file c0dt00028k.txt
_cod_data_source_block 1
_cod_depositor_comments
;
The following automatic conversions were performed:

'_symmetry_cell_setting' value 'Monoclinic' changed to 'monoclinic'
according to /home/saulius/struct/CIF-dictionaries/cif_core.dic
dictionary named 'cif_core.dic' version 2.4.2 from 2011-04-26.

Automatic conversion script
Id: cif_fix_values 1891 2012-01-12 08:04:46Z andrius 
;
_cod_original_sg_symbol_H-M P21/c
_cod_database_code 7025858

loop_
_symmetry_equiv_pos_as_xyz
'x, y, z'
'-x, y+1/2, -z+1/2'
'-x, -y, -z'
'x, -y-1/2, z-1/2'

loop_
_atom_site_label
_atom_site_type_symbol
_atom_site_fract_x
_atom_site_fract_y
_atom_site_fract_z
_atom_site_U_iso_or_equiv
_atom_site_adp_type
_atom_site_occupancy
_atom_site_symmetry_multiplicity
_atom_site_calc_flag
_atom_site_refinement_flags
B1 B 0.1425(4) 0.52675(10) 0.32070(9) 0.0170(3) Uani 1 1 d .
Cl1 Cl 0.00776(10) 0.42221(2) 0.36915(2) 0.02273(11) Uani 1 1 d .
N1 N 0.1059(3) 0.54781(8) 0.23905(7) 0.0154(2) Uani 1 1 d .
N2 N 0.3130(3) 0.60617(8) 0.35510(7) 0.0153(2) Uani 1 1 d .
C1 C -0.0499(4) 0.49787(10) 0.17730(8) 0.0183(3) Uani 1 1 d .
H1 H -0.1507 0.4375 0.1872 0.022 Uiso 1 1 calc R
C2 C -0.0594(4) 0.53421(10) 0.10363(8) 0.0201(3) Uani 1 1 d .
H2 H -0.1677 0.4994 0.0622 0.024 Uiso 1 1 calc R
C3 C 0.0929(4) 0.62516(10) 0.08709(8) 0.0196(3) Uani 1 1 d .
H3 H 0.0875 0.6499 0.0349 0.024 Uiso 1 1 calc R
C4 C 0.2446(4) 0.67563(9) 0.14632(8) 0.0174(3) Uani 1 1 d .
H4 H 0.3450 0.7358 0.1355 0.021 Uiso 1 1 calc R
C5 C 0.2538(3) 0.63894(9) 0.22422(8) 0.0151(3) Uani 1 1 d .
C6 C 0.3801(3) 0.67417(9) 0.29473(8) 0.0146(3) Uani 1 1 d .
C7 C 0.5485(4) 0.76026(9) 0.31544(8) 0.0169(3) Uani 1 1 d .
H7 H 0.5993 0.8058 0.2758 0.020 Uiso 1 1 calc R
C8 C 0.6375(4) 0.77766(10) 0.39189(9) 0.0200(3) Uani 1 1 d .
H8 H 0.7461 0.8359 0.4058 0.024 Uiso 1 1 calc R
C9 C 0.5672(4) 0.70793(10) 0.45169(8) 0.0193(3) Uani 1 1 d .
H9 H 0.6316 0.7202 0.5050 0.023 Uiso 1 1 calc R
C10 C 0.4111(4) 0.62541(10) 0.43282(8) 0.0179(3) Uani 1 1 d .
H10 H 0.3673 0.5798 0.4729 0.021 Uiso 1 1 calc R

loop_
_atom_site_aniso_label
_atom_site_aniso_U_11
_atom_site_aniso_U_22
_atom_site_aniso_U_33
_atom_site_aniso_U_23
_atom_site_aniso_U_13
_atom_site_aniso_U_12
B1 0.0169(8) 0.0136(7) 0.0206(7) 0.0011(6) 0.0028(6) 0.0007(6)
Cl1 0.0270(2) 0.01461(17) 0.02665(19) 0.00482(13) 0.00347(14) -0.00410(13)
N1 0.0152(6) 0.0110(5) 0.0200(6) -0.0005(4) 0.0019(4) 0.0002(4)
N2 0.0161(6) 0.0126(5) 0.0172(5) 0.0015(4) 0.0019(4) 0.0011(4)
C1 0.0165(7) 0.0139(6) 0.0246(7) -0.0046(5) 0.0012(5) 0.0009(5)
C2 0.0175(7) 0.0210(7) 0.0217(7) -0.0054(5) -0.0024(5) 0.0041(5)
C3 0.0207(7) 0.0203(7) 0.0179(6) 0.0006(5) 0.0000(5) 0.0069(5)
C4 0.0175(7) 0.0143(6) 0.0205(7) 0.0023(5) 0.0017(5) 0.0045(5)
C5 0.0144(7) 0.0102(6) 0.0206(6) 0.0004(5) 0.0025(5) 0.0015(5)
C6 0.0141(7) 0.0125(6) 0.0173(6) 0.0023(5) 0.0025(5) 0.0019(5)
C7 0.0159(7) 0.0127(6) 0.0222(7) 0.0010(5) 0.0019(5) 0.0009(5)
C8 0.0187(7) 0.0155(6) 0.0258(7) -0.0025(5) 0.0010(6) -0.0015(5)
C9 0.0188(7) 0.0215(7) 0.0176(6) -0.0025(5) 0.0001(5) 0.0017(5)
C10 0.0192(7) 0.0181(7) 0.0163(6) 0.0015(5) 0.0018(5) 0.0026(5)

loop_
_atom_type_symbol
_atom_type_description
_atom_type_scat_dispersion_real
_atom_type_scat_dispersion_imag
_atom_type_scat_source
C C 0.0033 0.0016 'International Tables Vol C Tables 4.2.6.8 and 6.1.1.4'
H H 0.0000 0.0000 'International Tables Vol C Tables 4.2.6.8 and 6.1.1.4'
B B 0.0013 0.0007 'International Tables Vol C Tables 4.2.6.8 and 6.1.1.4'
N N 0.0061 0.0033 'International Tables Vol C Tables 4.2.6.8 and 6.1.1.4'
Cl Cl 0.1484 0.1585 'International Tables Vol C Tables 4.2.6.8 and 6.1.1.4'

loop_
_geom_angle_atom_site_label_1
_geom_angle_atom_site_label_2
_geom_angle_atom_site_label_3
_geom_angle
N1 B1 N2 106.10(11)
N1 B1 Cl1 126.78(11)
N2 B1 Cl1 127.11(11)
C1 N1 B1 131.66(12)
C1 N1 C5 119.54(11)
B1 N1 C5 108.77(11)
C10 N2 B1 131.49(12)
C10 N2 C6 119.77(11)
B1 N2 C6 108.74(11)
C2 C1 N1 120.74(13)
C2 C1 H1 119.6
N1 C1 H1 119.6
C1 C2 C3 120.66(14)
C1 C2 H2 119.7
C3 C2 H2 119.7
C4 C3 C2 119.81(13)
C4 C3 H3 120.1
C2 C3 H3 120.1
C3 C4 C5 120.28(13)
C3 C4 H4 119.9
C5 C4 H4 119.9
C6 C5 C4 132.93(12)
C6 C5 N1 108.10(11)
C4 C5 N1 118.96(12)
C5 C6 C7 132.86(12)
C5 C6 N2 108.29(11)
C7 C6 N2 118.84(12)
C8 C7 C6 120.13(12)
C8 C7 H7 119.9
C6 C7 H7 119.9
C7 C8 C9 119.97(13)
C7 C8 H8 120.0
C9 C8 H8 120.0
C10 C9 C8 120.59(13)
C10 C9 H9 119.7
C8 C9 H9 119.7
C9 C10 N2 120.69(12)
C9 C10 H10 119.7
N2 C10 H10 119.7

loop_
_geom_bond_atom_site_label_1
_geom_bond_atom_site_label_2
_geom_bond_distance
B1 N1 1.4193(19)
B1 N2 1.4202(19)
B1 Cl1 1.7650(15)
N1 C1 1.3927(18)
N1 C5 1.4273(16)
N2 C10 1.3930(18)
N2 C6 1.4252(16)
C1 C2 1.348(2)
C1 H1 0.9500
C2 C3 1.437(2)
C2 H2 0.9500
C3 C4 1.358(2)
C3 H3 0.9500
C4 C5 1.4161(18)
C4 H4 0.9500
C5 C6 1.3785(19)
C6 C7 1.4183(19)
C7 C8 1.359(2)
C7 H7 0.9500
C8 C9 1.4372(19)
C8 H8 0.9500
C9 C10 1.346(2)
C9 H9 0.9500
C10 H10 0.9500

loop_
_geom_torsion_atom_site_label_1
_geom_torsion_atom_site_label_2
_geom_torsion_atom_site_label_3
_geom_torsion_atom_site_label_4
_geom_torsion
N2 B1 N1 C1 -177.65(13)
Cl1 B1 N1 C1 3.1(2)
N2 B1 N1 C5 0.18(15)
Cl1 B1 N1 C5 -179.12(11)
N1 B1 N2 C10 178.92(13)
Cl1 B1 N2 C10 -1.8(2)
N1 B1 N2 C6 -0.31(15)
Cl1 B1 N2 C6 178.98(11)
B1 N1 C1 C2 178.33(14)
C5 N1 C1 C2 0.70(19)
N1 C1 C2 C3 0.3(2)
C1 C2 C3 C4 -0.7(2)
C2 C3 C4 C5 0.1(2)
C3 C4 C5 C6 -178.39(14)
C3 C4 C5 N1 0.90(19)
C1 N1 C5 C6 178.16(11)
B1 N1 C5 C6 0.02(15)
C1 N1 C5 C4 -1.30(18)
B1 N1 C5 C4 -179.43(12)
C4 C5 C6 C7 -0.1(3)
N1 C5 C6 C7 -179.49(14)
C4 C5 C6 N2 179.13(14)
N1 C5 C6 N2 -0.22(14)
C10 N2 C6 C5 -179.00(11)
B1 N2 C6 C5 0.33(15)
C10 N2 C6 C7 0.38(18)
B1 N2 C6 C7 179.72(12)
C5 C6 C7 C8 178.01(14)
N2 C6 C7 C8 -1.19(19)
C6 C7 C8 C9 1.3(2)
C7 C8 C9 C10 -0.5(2)
C8 C9 C10 N2 -0.3(2)
B1 N2 C10 C9 -178.81(14)
C6 N2 C10 C9 0.36(19)
